data_2242601
loop_
_publ_author_name
'F\'abry, Jan'

_publ_section_title
;
 A resonance-assisted intramolecular hydrogen bond in compounds containing
 2-hydroxy-3,5-dinitrobenzoic acid and its various deprotonated forms:
 redetermination of several related structures
;
_journal_coeditor_code SU5452
_journal_issue 9
_journal_name_full 'Acta Crystallographica Section E'
_journal_page_first 1344
_journal_page_last 1357
_journal_paper_doi 10.1107/S2056989018011544
_journal_volume 74
_journal_year 2018
_chemical_formula_iupac 'C8 H13 N2 O +, C7 H3 N2 O7 -, H2 O'
_chemical_formula_moiety 'C8 H13 N2 O +, C7 H3 N2 O7 -, H2 O'
_chemical_formula_sum 'C15 H18 N4 O9'
_chemical_formula_weight 398.33
_chemical_name_systematic
;
2-Isopropyl-6-methyl-4-oxo-3,4-dihydropyrimidin-1-ium
2-carboxy-4,6-dinitrophenolate monohydrate
;
_space_group_IT_number 2
_symmetry_cell_setting triclinic
_symmetry_space_group_name_Hall '-P 1'
_symmetry_space_group_name_H-M 'P -1'
_atom_sites_solution_hydrogens difmap
_atom_sites_solution_primary direct
_atom_sites_solution_secondary difmap
_audit_creation_method SHELXL-97
_cell_angle_alpha 89.727(2)
_cell_angle_beta 76.771(2)
_cell_angle_gamma 76.930(2)
_cell_formula_units_Z 2
_cell_length_a 6.6691(3)
_cell_length_b 11.3831(4)
_cell_length_c 12.2900(5)
_cell_measurement_reflns_used 6994
_cell_measurement_temperature 100.00(10)
_cell_measurement_theta_max 31.63
_cell_measurement_theta_min 2.44
_cell_volume 883.62(6)
_computing_cell_refinement
;
SAINT (Bruker, 2009)
;
_computing_data_collection
;
APEX2 (Bruker, 2009)
;
_computing_data_reduction
;
SAINT (Bruker, 2009)
;
_computing_structure_refinement
;
JANA2006 (Petricek et al., 2014)
;
_computing_structure_solution
;
SHELXTL (Sheldrick, 2008)
;
_diffrn_ambient_temperature 100.00(10)
_diffrn_measured_fraction_theta_full 0.997
_diffrn_measured_fraction_theta_max 0.997
_diffrn_measurement_device_type
;
Bruker SMART APEXII CCD area-detector
;
_diffrn_measurement_method '\f and \w'
_diffrn_radiation_monochromator graphite
_diffrn_radiation_source 'fine-focus sealed tube'
_diffrn_radiation_type MoK\a
_diffrn_radiation_wavelength 0.71073
_diffrn_reflns_av_R_equivalents 0.0297
_diffrn_reflns_av_sigmaI/netI 0.0293
_diffrn_reflns_limit_h_max 8
_diffrn_reflns_limit_h_min -8
_diffrn_reflns_limit_k_max 12
_diffrn_reflns_limit_k_min -14
_diffrn_reflns_limit_l_max 15
_diffrn_reflns_limit_l_min -15
_diffrn_reflns_number 17014
_diffrn_reflns_theta_full 27.50
_diffrn_reflns_theta_max 27.50
_diffrn_reflns_theta_min 1.70
_diffrn_standards_number 0
_exptl_absorpt_coefficient_mu 0.126
_exptl_absorpt_correction_T_max 0.9872
_exptl_absorpt_correction_T_min 0.9374
_exptl_absorpt_correction_type multi-scan
_exptl_absorpt_process_details
;
(SADABS; Bruker, 2009)
;
_exptl_crystal_colour yellow
_exptl_crystal_density_diffrn 1.497
_exptl_crystal_density_method 'not measured'
_exptl_crystal_description block
_exptl_crystal_F_000 416
_exptl_crystal_size_max 0.52
_exptl_crystal_size_mid 0.13
_exptl_crystal_size_min 0.10
_refine_diff_density_max 0.46
_refine_diff_density_min -0.23
_refine_ls_extinction_method none
_refine_ls_goodness_of_fit_ref 1.77
_refine_ls_hydrogen_treatment mixed
_refine_ls_number_constraints 52
_refine_ls_number_parameters 258
_refine_ls_number_reflns 4061
_refine_ls_number_restraints 0
_refine_ls_R_factor_all 0.0552
_refine_ls_R_factor_gt 0.0378
_refine_ls_shift/su_max 0.0140
_refine_ls_shift/su_mean 0.0012
_refine_ls_structure_factor_coef Fsqd
_refine_ls_weighting_details w=1/(\s^2^(I)+0.0004I^2^)
_refine_ls_weighting_scheme sigma
_refine_ls_wR_factor_gt 0.0804
_refine_ls_wR_factor_ref 0.0855
_reflns_number_gt 3042
_reflns_number_total 4061
_reflns_threshold_expression I>3\s(I)
_cod_data_source_file su5452sup1.cif
_cod_data_source_block VABZIJ
_cod_database_code 2242601

loop_
_symmetry_equiv_pos_as_xyz
'x, y, z'
'-x, -y, -z'

loop_
_atom_site_type_symbol
_atom_site_label
_atom_site_fract_x
_atom_site_fract_y
_atom_site_fract_z
_atom_site_U_iso_or_equiv
_atom_site_adp_type
_atom_site_calc_flag
_atom_site_occupancy
O O1 0.30546(16) -0.17099(9) 0.14963(8) 0.0232(4) Uani d 1
O O2 0.56653(17) -0.35718(9) 0.01361(9) 0.0316(4) Uani d 1
O O3 0.48656(18) -0.36691(9) -0.14697(9) 0.0311(4) Uani d 1
O O4 0.36254(16) -0.00313(9) -0.33889(8) 0.0235(4) Uani d 1
O O5 0.23753(16) 0.16995(9) -0.24573(8) 0.0255(4) Uani d 1
O O6 0.07250(15) 0.19153(8) 0.16330(8) 0.0204(4) Uani d 1
O O7 0.14533(16) 0.02234(9) 0.25238(8) 0.0215(4) Uani d 1
O O8 0.31889(16) 0.38510(9) 0.41956(8) 0.0221(4) Uani d 1
N N1 0.30174(18) 0.05930(11) -0.25094(10) 0.0185(4) Uani d 1
N N2 0.48606(19) -0.31064(11) -0.06125(10) 0.0213(4) Uani d 1
N N3 0.11898(17) 0.64252(10) 0.66449(9) 0.0147(4) Uani d 1
N N4 0.23841(17) 0.58259(10) 0.47936(9) 0.0144(4) Uani d 1
C C1 0.3103(2) -0.11910(12) 0.05547(11) 0.0151(5) Uani d 1
C C2 0.3895(2) -0.18160(12) -0.05145(11) 0.0154(5) Uani d 1
C C3 0.3838(2) -0.12419(13) -0.15034(12) 0.0160(5) Uani d 1
H H3a 0.432743 -0.167918 -0.218686 0.0192 Uiso d 1
C C4 0.3044(2) -0.00126(13) -0.14615(11) 0.0150(5) Uani d 1
C C5 0.2281(2) 0.06626(13) -0.04539(11) 0.0148(5) Uani d 1
H H5a 0.176964 0.149404 -0.044656 0.0177 Uiso d 1
C C6 0.2290(2) 0.00871(12) 0.05379(11) 0.0140(5) Uani d 1
C C7 0.1429(2) 0.08121(13) 0.16123(11) 0.0159(5) Uani d 1
C C8 0.2598(2) 0.45829(12) 0.49910(12) 0.0158(5) Uani d 1
C C9 0.2070(2) 0.43367(13) 0.61582(11) 0.0160(5) Uani d 1
H H9a 0.221191 0.354014 0.636387 0.0192 Uiso d 1
C C10 0.1376(2) 0.52320(12) 0.69587(11) 0.0157(5) Uani d 1
C C11 0.1694(2) 0.67095(12) 0.55875(11) 0.0141(5) Uani d 1
C C12 0.1445(2) 0.80006(12) 0.52928(11) 0.0153(5) Uani d 1
H H12a 0.110348 0.85057 0.598371 0.0184 Uiso d 1
C C13 -0.0374(2) 0.83589(13) 0.47019(13) 0.0224(5) Uani d 1
H H13a -0.054927 0.919318 0.452627 0.0335 Uiso d 1
H H13b -0.165759 0.824046 0.518462 0.0335 Uiso d 1
H H13c -0.005734 0.786763 0.402409 0.0335 Uiso d 1
C C14 0.3509(2) 0.82298(12) 0.45745(12) 0.0195(5) Uani d 1
H H14a 0.461527 0.800548 0.496897 0.0292 Uiso d 1
H H14b 0.331515 0.907081 0.442205 0.0292 Uiso d 1
H H14c 0.389104 0.775688 0.38823 0.0292 Uiso d 1
C C15 0.0772(2) 0.50600(13) 0.81821(12) 0.0221(5) Uani d 1
H H15a -0.068894 0.545223 0.847126 0.0332 Uiso d 1
H H15b 0.163895 0.540389 0.855439 0.0332 Uiso d 1
H H15c 0.097793 0.421295 0.830953 0.0332 Uiso d 1
O O1w 0.32852(17) 0.60955(9) 0.25340(8) 0.0272(4) Uani d 1
H H1n3 0.061415 0.706878 0.722609 0.037(5) Uiso d 1
H H1n4 0.270467 0.602234 0.406704 0.034(5) Uiso d 1
H H2w1 0.339729 0.675124 0.210779 0.053(6) Uiso d 1
H H1w1 0.381611 0.539911 0.20932 0.055(6) Uiso d 1
H H7 0.211364 -0.063754 0.220331 0.078(7) Uiso d 1

loop_
_atom_site_aniso_label
_atom_site_aniso_U_11
_atom_site_aniso_U_22
_atom_site_aniso_U_33
_atom_site_aniso_U_12
_atom_site_aniso_U_13
_atom_site_aniso_U_23
_atom_site_aniso_type_symbol
O1 0.0305(6) 0.0178(6) 0.0185(6) -0.0038(5) -0.0018(5) 0.0031(4) O
O2 0.0431(7) 0.0219(6) 0.0232(6) 0.0045(5) -0.0063(5) 0.0044(5) O
O3 0.0489(7) 0.0181(6) 0.0229(6) -0.0036(5) -0.0053(5) -0.0086(5) O
O4 0.0291(6) 0.0274(6) 0.0138(6) -0.0083(5) -0.0030(5) -0.0009(5) O
O5 0.0347(6) 0.0178(6) 0.0235(6) -0.0045(5) -0.0072(5) 0.0058(5) O
O6 0.0244(6) 0.0142(6) 0.0187(6) -0.0013(4) -0.0004(4) -0.0029(4) O
O7 0.0284(6) 0.0175(6) 0.0140(5) -0.0009(5) 0.0003(4) -0.0003(4) O
O8 0.0321(6) 0.0137(5) 0.0176(6) -0.0026(5) -0.0027(5) -0.0025(4) O
N1 0.0182(6) 0.0202(7) 0.0186(7) -0.0071(6) -0.0047(5) 0.0034(6) N
N2 0.0240(7) 0.0161(7) 0.0198(7) -0.0035(6) 0.0019(6) 0.0001(6) N
N3 0.0168(6) 0.0123(6) 0.0136(6) -0.0024(5) -0.0017(5) -0.0006(5) N
N4 0.0172(6) 0.0117(6) 0.0129(6) -0.0026(5) -0.0014(5) 0.0011(5) N
C1 0.0133(7) 0.0177(8) 0.0148(7) -0.0064(6) -0.0014(6) 0.0022(6) C
C2 0.0158(7) 0.0118(7) 0.0176(8) -0.0030(6) -0.0017(6) -0.0008(6) C
C3 0.0159(7) 0.0184(8) 0.0140(8) -0.0070(6) -0.0012(6) -0.0029(6) C
C4 0.0146(7) 0.0196(8) 0.0125(7) -0.0073(6) -0.0030(6) 0.0033(6) C
C5 0.0121(7) 0.0137(7) 0.0188(8) -0.0046(6) -0.0026(6) 0.0007(6) C
C6 0.0113(7) 0.0154(7) 0.0154(7) -0.0048(6) -0.0015(6) -0.0005(6) C
C7 0.0130(7) 0.0171(8) 0.0170(8) -0.0048(6) -0.0008(6) 0.0000(6) C
C8 0.0145(7) 0.0132(7) 0.0193(8) -0.0022(6) -0.0036(6) 0.0001(6) C
C9 0.0177(7) 0.0110(7) 0.0187(8) -0.0031(6) -0.0036(6) 0.0032(6) C
C10 0.0137(7) 0.0154(8) 0.0182(8) -0.0033(6) -0.0041(6) 0.0029(6) C
C11 0.0106(7) 0.0152(7) 0.0161(8) -0.0028(6) -0.0026(6) -0.0012(6) C
C12 0.0178(7) 0.0114(7) 0.0155(7) -0.0034(6) -0.0014(6) -0.0007(6) C
C13 0.0218(8) 0.0140(8) 0.0321(9) -0.0033(6) -0.0089(7) 0.0052(7) C
C14 0.0210(8) 0.0141(8) 0.0218(8) -0.0048(6) -0.0012(6) 0.0004(6) C
C15 0.0269(8) 0.0194(8) 0.0188(8) -0.0047(7) -0.0034(6) 0.0019(6) C
O1w 0.0471(7) 0.0134(6) 0.0163(6) -0.0043(5) -0.0005(5) 0.0003(5) O

loop_
_atom_type_symbol
_atom_type_scat_dispersion_real
_atom_type_scat_dispersion_imag
_atom_type_scat_source
C 0.0033 0.0016 'International Tables Vol C tables 4.2.6.8 and 6.1.1.1'
H 0.0000 0.0000 'International Tables Vol C tables 4.2.6.8 and 6.1.1.1'
N 0.0061 0.0033 'International Tables Vol C tables 4.2.6.8 and 6.1.1.1'
O 0.0106 0.0060 'International Tables Vol C tables 4.2.6.8 and 6.1.1.1'

loop_
_geom_angle_atom_site_label_1
_geom_angle_atom_site_label_2
_geom_angle_atom_site_label_3
_geom_angle
C1 O1 H7 96.54(8)
C7 O7 H7 101.27(9)
O4 N1 O5 124.04(12)
O4 N1 C4 118.12(11)
O5 N1 C4 117.84(11)
O2 N2 O3 123.42(12)
O2 N2 C2 119.16(12)
O3 N2 C2 117.39(12)
C10 N3 C11 122.45(11)
C10 N3 H1n3 118.37(11)
C11 N3 H1n3 119.14(11)
C8 N4 C11 124.69(12)
C8 N4 H1n4 116.55(11)
C11 N4 H1n4 118.72(12)
O1 C1 C2 124.06(12)
O1 C1 C6 120.40(11)
C2 C1 C6 115.53(12)
N2 C2 C1 120.85(12)
N2 C2 C3 116.56(11)
C1 C2 C3 122.58(12)
C2 C3 H3a 120.52
C2 C3 C4 118.97(12)
H3a C3 C4 120.52
N1 C4 C3 118.77(12)
N1 C4 C5 119.38(12)
C3 C4 C5 121.85(13)
C4 C5 H5a 120.33
C4 C5 C6 119.34(12)
H5a C5 C6 120.33
C1 C6 C5 121.71(12)
C1 C6 C7 119.30(12)
C5 C6 C7 118.99(12)
O6 C7 O7 122.20(12)
O6 C7 C6 121.26(12)
O7 C7 C6 116.54(12)
O8 C8 N4 119.14(12)
O8 C8 C9 127.26(13)
N4 C8 C9 113.60(12)
C8 C9 H9a 119.24
C8 C9 C10 121.51(13)
H9a C9 C10 119.24
N3 C10 C9 118.95(12)
N3 C10 C15 116.00(11)
C9 C10 C15 125.06(13)
N3 C11 N4 118.76(12)
N3 C11 C12 120.45(12)
N4 C11 C12 120.78(12)
C11 C12 H12a 108.71
C11 C12 C13 109.61(13)
C11 C12 C14 111.42(10)
H12a C12 C13 108.78
H12a C12 C14 106.87
C13 C12 C14 111.36(12)
C12 C13 H13a 109.47
C12 C13 H13b 109.47
C12 C13 H13c 109.47
H13a C13 H13b 109.47
H13a C13 H13c 109.47
H13b C13 H13c 109.47
C12 C14 H14a 109.47
C12 C14 H14b 109.47
C12 C14 H14c 109.47
H14a C14 H14b 109.47
H14a C14 H14c 109.47
H14b C14 H14c 109.47
C10 C15 H15a 109.47
C10 C15 H15b 109.47
C10 C15 H15c 109.47
H15a C15 H15b 109.47
H15a C15 H15c 109.47
H15b C15 H15c 109.47
H2w1 O1w H1w1 110.00(10)
O1 H7 O7 165.94(7)

loop_
_geom_bond_atom_site_label_1
_geom_bond_atom_site_label_2
_geom_bond_distance
O1 C1 1.2939(17)
O1 H7 1.4329(9)
O2 N2 1.2279(17)
O3 N2 1.2346(17)
O4 N1 1.2304(15)
O5 N1 1.2321(15)
O6 C7 1.2355(16)
O7 C7 1.3040(17)
O7 H7 1.0191(9)
O8 C8 1.2198(17)
N1 C4 1.4597(18)
N2 C2 1.4576(17)
N3 C10 1.3963(18)
N3 C11 1.3236(17)
N3 H1n3 0.9729(11)
N4 C8 1.4152(18)
N4 C11 1.3303(17)
N4 H1n4 0.9085(11)
C1 C2 1.4259(18)
C1 C6 1.4349(19)
C2 C3 1.381(2)
C3 H3a 0.93
C3 C4 1.3763(19)
C4 C5 1.3881(18)
C5 H5a 0.93
C5 C6 1.3816(19)
C6 C7 1.4844(18)
C8 C9 1.439(2)
C9 H9a 0.93
C9 C10 1.3449(19)
C10 C15 1.4889(19)
C11 C12 1.4936(19)
C12 H12a 0.98
C12 C13 1.531(2)
C12 C14 1.5318(19)
C13 H13a 0.96
C13 H13b 0.96
C13 H13c 0.96
C14 H14a 0.96
C14 H14b 0.96
C14 H14c 0.96
C15 H15a 0.96
C15 H15b 0.96
C15 H15c 0.96
O1w H2w1 0.9169(10)
O1w H1w1 0.9146(10)

loop_
_geom_hbond_atom_site_label_D
_geom_hbond_atom_site_label_H
_geom_hbond_atom_site_label_A
_geom_hbond_site_symmetry_A
_geom_hbond_distance_DH
_geom_hbond_distance_HA
_geom_hbond_distance_DA
_geom_hbond_angle_DHA
C12 H12a O7 2_566 0.98 2.42 3.3068(15) 151
N3 H1n3 O6 2_566 0.9729(11) 1.7539(9) 2.7182(14) 170.48(8)
N4 H1n4 O1w . 0.9085(11) 1.8401(10) 2.7348(15) 167.76(8)
O1w H2w1 O1 1_565 0.9169(10) 1.8895(10) 2.7886(14) 166.21(6)
O1w H1w1 O3 2_655 0.9146(10) 2.0399(10) 2.9352(14) 165.84(7)
O7 H7 O1 . 1.0191(9) 1.4329(9) 2.4340(13) 165.94(7)
